data_1560239
loop_
_publ_author_name
'Wilson, Benjamin H.'
'Abdulla, Louae M.'
'Schurko, Robert W.'
'Loeb, Stephen J.'

_publ_section_title
;
 Translational dynamics of a non-degenerate molecular shuttle imbedded in
 a zirconium metal--organic framework
;
_journal_issue 11
_journal_name_full 'Chemical Science'
_journal_page_first 3944
_journal_page_last 3951
_journal_paper_doi 10.1039/D0SC06837C
_journal_volume 12
_journal_year 2021
_chemical_formula_moiety 'C34 H20 Br2 N4 O4, C16 H32 O8'
_chemical_formula_sum 'C50 H52 Br2 N4 O12'
_chemical_formula_weight 1060.77
_space_group_crystal_system monoclinic
_space_group_IT_number 14
_space_group_name_Hall '-P 2yn'
_space_group_name_H-M_alt 'P 1 21/n 1'
_atom_sites_solution_hydrogens geom
_atom_sites_solution_primary dual
_audit_creation_date 2020-08-24
_audit_creation_method
;
Olex2 1.2
(compiled 2018.05.29 svn.r3508 for OlexSys, GUI svn.r5506)
;
_audit_update_record
;
2020-12-12 deposited with the CCDC.	2021-01-22 downloaded from the CCDC.
;
_cell_angle_alpha 90
_cell_angle_beta 105.93(2)
_cell_angle_gamma 90
_cell_formula_units_Z 8
_cell_length_a 19.889(5)
_cell_length_b 18.209(4)
_cell_length_c 33.691(7)
_cell_measurement_reflns_used 3221
_cell_measurement_temperature 170
_cell_measurement_theta_max 39.5090
_cell_measurement_theta_min 2.3380
_cell_volume 11733(5)
_computing_cell_refinement 'CrysAlisPro 1.171.40.53 (Rigaku OD, 2019)'
_computing_data_collection 'CrysAlisPro 1.171.40.53 (Rigaku OD, 2019)'
_computing_data_reduction 'CrysAlisPro 1.171.40.53 (Rigaku OD, 2019)'
_computing_molecular_graphics 'Olex2 (Dolomanov et al., 2009)'
_computing_publication_material 'Olex2 (Dolomanov et al., 2009)'
_computing_structure_refinement 'ShelXL (Sheldrick, 2015)'
_computing_structure_solution 'ShelXT (Sheldrick, 2015)'
_diffrn_ambient_temperature 170
_diffrn_detector 'CCD plate'
_diffrn_measured_fraction_theta_full 0.993
_diffrn_measured_fraction_theta_max 0.993
_diffrn_measurement_details
;
List of Runs (angles in degrees, time in seconds):

  # Type    Start    End  Width  t~exp~   \w     \q     \k     \f   Frames
#--------------------------------------------------------------------------
  1  \w      3.93  97.53   1.80   10.00    --   20.69  59.25 159.92   52
  2  \f   -349.73   8.47   1.80   40.00 -80.41 -89.16 -31.50    --   199
  3  \w   -120.80 -20.00   1.80   40.00    --  -89.16  83.74  10.05   56
  4  \w   -120.80 -20.00   1.80   40.00    --  -89.16  83.74-149.95   56
  5  \w      3.93  97.53   1.80   10.00    --   20.69  59.25-110.08   52
  6  \w   -120.80 -20.00   1.80   40.00    --  -89.16  83.74 130.05   56
  7  \w    -26.23  70.97   1.80   15.00    --   50.69 -83.74  29.95   54
  8  \w   -120.80 -20.00   1.80   40.00    --  -89.16  83.74 -29.95   56
  9  \w    192.04 285.64   1.80   40.00    --  -89.16 -59.25 -99.92   52
 10  \w   -120.80 -20.00   1.80   40.00    --  -89.16  83.74  90.05   56
 11  \w   -120.80 -20.00   1.80   40.00    --  -89.16  83.74-109.95   56
 12  \w    192.04 285.64   1.80   40.00    --  -89.16 -59.25 140.08   52
 13  \w    192.04 285.64   1.80   40.00    --  -89.16 -59.25-139.92   52
 14  \w   -120.80 -20.00   1.80   40.00    --  -89.16  83.74  50.05   56
;
_diffrn_measurement_device_type 'Bruker APEX-II CCD'
_diffrn_measurement_method '\w and \f scans'
_diffrn_orient_matrix_type 'CrysAlisPro convention (1999,Acta A55,543-557)'
_diffrn_orient_matrix_UB_11 -0.0167089000
_diffrn_orient_matrix_UB_12 0.0505910000
_diffrn_orient_matrix_UB_13 0.0330198000
_diffrn_orient_matrix_UB_21 -0.0708046000
_diffrn_orient_matrix_UB_22 -0.0379840000
_diffrn_orient_matrix_UB_23 -0.0062480000
_diffrn_orient_matrix_UB_31 0.0345058000
_diffrn_orient_matrix_UB_32 -0.0563311000
_diffrn_orient_matrix_UB_33 0.0336486000
_diffrn_radiation_monochromator graphite
_diffrn_radiation_probe x-ray
_diffrn_radiation_type CuK\a
_diffrn_radiation_wavelength 1.54184
_diffrn_reflns_av_R_equivalents 0.4617
_diffrn_reflns_av_unetI/netI 0.1686
_diffrn_reflns_Laue_measured_fraction_full 0.993
_diffrn_reflns_Laue_measured_fraction_max 0.993
_diffrn_reflns_limit_h_max 19
_diffrn_reflns_limit_h_min -19
_diffrn_reflns_limit_k_max 18
_diffrn_reflns_limit_k_min -18
_diffrn_reflns_limit_l_max 33
_diffrn_reflns_limit_l_min -33
_diffrn_reflns_number 111138
_diffrn_reflns_point_group_measured_fraction_full 0.993
_diffrn_reflns_point_group_measured_fraction_max 0.993
_diffrn_reflns_theta_full 50.429
_diffrn_reflns_theta_max 50.429
_diffrn_reflns_theta_min 2.338
_diffrn_source 'I\mS Microfocus Source'
_exptl_absorpt_coefficient_mu 2.214
_exptl_absorpt_correction_T_max 1.00000
_exptl_absorpt_correction_T_min 0.51304
_exptl_absorpt_correction_type multi-scan
_exptl_absorpt_process_details
;
CrysAlisPro 1.171.40.53 (Rigaku Oxford Diffraction, 2019)
Empirical absorption correction using spherical harmonics,
 implemented in SCALE3 ABSPACK scaling algorithm.
;
_exptl_crystal_colour 'clear colourless'
_exptl_crystal_colour_lustre clear
_exptl_crystal_colour_primary colourless
_exptl_crystal_density_diffrn 1.201
_exptl_crystal_description block
_exptl_crystal_F_000 4368
_exptl_crystal_recrystallization_method 'Re-crystallisation from solvent: DMF'
_exptl_crystal_size_max 0.2
_exptl_crystal_size_mid 0.1
_exptl_crystal_size_min 0.1
_refine_diff_density_max 0.750
_refine_diff_density_min -0.624
_refine_diff_density_rms 0.123
_refine_ls_extinction_method none
_refine_ls_goodness_of_fit_ref 1.350
_refine_ls_hydrogen_treatment constr
_refine_ls_matrix_type full
_refine_ls_number_parameters 1180
_refine_ls_number_reflns 12204
_refine_ls_number_restraints 1052
_refine_ls_restrained_S_all 1.306
_refine_ls_R_factor_all 0.2789
_refine_ls_R_factor_gt 0.2005
_refine_ls_shift/su_max 0.001
_refine_ls_shift/su_mean 0.000
_refine_ls_structure_factor_coef Fsqd
_refine_ls_weighting_details 'w=1/[\s^2^(Fo^2^)+(0.2000P)^2^] where P=(Fo^2^+2Fc^2^)/3'
_refine_ls_weighting_scheme calc
_refine_ls_wR_factor_gt 0.4848
_refine_ls_wR_factor_ref 0.5352
_reflns_Friedel_coverage 0.000
_reflns_number_gt 5158
_reflns_number_total 12204
_reflns_threshold_expression 'I > 2\s(I)'
_cod_data_source_file d0sc06837c2.cif
_cod_data_source_block cu_uwdm_11_ligand
_cod_depositor_comments 'Adding full bibliography for 1560238--1560240.cif.'
_cod_database_code 1560239
_shelx_shelxl_version_number 2018/3
_chemical_oxdiff_formula 'C11 H10 N O'
_shelx_space_group_comment
;
The symmetry employed for this shelxl refinement is uniquely defined
by the following loop, which should always be used as a source of
symmetry information in preference to the above space-group names.
They are only intended as comments.
;
_shelx_estimated_absorpt_t_max 0.809
_shelx_estimated_absorpt_t_min 0.666
_reflns_odcompleteness_completeness 99.53
_reflns_odcompleteness_iscentric 1
_reflns_odcompleteness_theta 50.38
_olex2_refinement_description
;
1. Fixed Uiso
 At 1.2 times of:
  All C(H) groups, All C(H,H) groups, All N(H) groups
 At 1.5 times of:
  All O(H) groups
2. Restrained distances
 C49B-C50B
 1.3 with sigma of 0.02
 C49A-C50A
 1.3 with sigma of 0.02
 O12-C49A
 1.5 with sigma of 0.02
 C6-C7
 1.4 with sigma of 0.002
 C28-C19
 1.4 with sigma of 0.002
 C16-C21
 1.4 with sigma of 0.002
 C1-C8
 1.4 with sigma of 0.002
 C89-C90
 1.4 with sigma of 0.002
 C95-C96
 1.4 with sigma of 0.002
 C99-C100
 1.4 with sigma of 0.002
 C81-C84
 1.4 with sigma of 0.002
 C24-C27
 1.4 with sigma of 0.002
 C31-C34
 1.4 with sigma of 0.002
 C51-C58
 1.4 with sigma of 0.002
 C62-C63
 1.4 with sigma of 0.002
 C66-C71
 1.4 with sigma of 0.002
 C69-C78
 1.4 with sigma of 0.002
 C74-C77
 1.4 with sigma of 0.002
 O12-C49B
 1.5 with sigma of 0.002
 C37-C38
 1.45 with sigma of 0.0002
3. Restrained planarity
 C34, H4, O4, O3, C31
 with sigma of 0.01
 H14, O14, C77, O13, C74
 with sigma of 0.01
 H16, O16, C84, O15, C81
 with sigma of 0.01
4. Rigid body (RIGU) restrains
 C55, Br3B, C53, C54, C52, C57, N5, C56, N6, C51, Br4B, C58, C59, C63, C60,
 C62, C61, C64, N8, N7, C70, C65, C69, C66, C78, C68, C71, C67, C79, C83, C72,
 C76, C80, C82, C73, C75, C81, C74, C84, C77, O16, O15, O14, O13
 with sigma for 1-2 distances of 0.004 and sigma for 1-3 distances of 0.004
 C31, Br2, C6, C7, C5, N1, C2, C1, C4, N2, C3, C8, Br1, C9, C13, C10, C12, C11,
  C14, N3, N4, C20, C15, C19, C16, C28, C18, C21, C17, C33, C29, C26, C22, C32,
 C30, C25, C23, C24, C34, C27, O3, O4, O1, O2
 with sigma for 1-2 distances of 0.004 and sigma for 1-3 distances of 0.004
 C89, O17, C100, C85, C99, C86, O24, O18, C97, C87, O23, C88, C96, O19, C95,
 O22, C90, C94, O20, C93, C91, O21, C92
 with sigma for 1-2 distances of 0.004 and sigma for 1-3 distances of 0.004
 C45, O6, C36, C37, C35, C38, O5, O7, C50A, C50B, C39, C49A, C49B, C40, O12,
 O8, C48, C41, C47, C42, O11, O9, C46, C43, C44, O10
 with sigma for 1-2 distances of 0.004 and sigma for 1-3 distances of 0.004
5. Others
 Fixed Sof: Br3B(0.5) Br4B(0.5) C50A(0.5) H50A(0.5) H50B(0.5) C49A(0.5)
 H49A(0.5) H49B(0.5) C49B(0.5) H49C(0.5) H49D(0.5) C50B(0.5) H50C(0.5)
 H50D(0.5) Br3A(0.5) Br4A(0.5)
6.a Secondary CH2 refined with riding coordinates:
 C36(H36A,H36B), C37(H37A,H37B), C92(H92A,H92B), C87(H87A,H87B), C38(H38A,
 H38B), C91(H91A,H91B), C93(H93A,H93B), C100(H10A,H10B), C41(H41A,H41B),
 C42(H42A,H42B), C88(H88A,H88B), C44(H44A,H44B), C47(H47A,H47B), C45(H45A,H45B),
  C85(H85A,H85B), C99(H99A,H99B), C35(H35A,H35B), C39(H39A,H39B), C43(H43A,
 H43B), C90(H90A,H90B), C94(H94A,H94B), C97(H97A,H97B), C46(H46A,H46B),
 C48(H48A,H48B), C50A(H50A,H50B), C96(H96A,H96B), C95(H95A,H95B), C89(H89A,
 H89B), C49A(H49A,H49B), C40(H40A,H40B), C86(H86A,H86B), C49B(H49C,H49D),
 C50B(H50C,H50D), C98(H98A,H98B)
6.b Aromatic/amide H refined with riding coordinates:
 N3(H3), N1(H1), N7(H7), C75(H75), C76(H76), C72(H72), C73(H73), C83(H83),
 C79(H79), C80(H80), C82(H82), C62(H62), C9(H9), C55(H55), C54(H54), C18(H18),
 C17(H17), C29(H29), C30(H30), C32(H32), C33(H33), C23(H23), C22(H22), C26(H26),
  C25(H25), N5(H5), C68(H68), C67(H67), C13(H13), C12(H12), C59(H59), C10(H10),
 C60(H60), C63(H63), C4(H4A), C5(H5A)
6.c Fitted hexagon refined as free rotating group:
 C74(C75,C76,C71,C72,C73), C83(C78,C79,C80,C81,C82), C57(C56,C55,C54,C53,C52),
 C16(C15,C20,C19,C18,C17), C28(C29,C30,C31,C32,C33), C24(C23,C22,C21,C26,C25),
 C66(C65,C70,C69,C68,C67)
6.d Tetrahedral OH refined with riding coordinates:
 O4(H4)
6.e Idealised tetrahedral OH refined as rotating group:
 O14(H14), O16(H16), O2(H2)
;
_olex2_submission_special_instructions 'No special instructions were received'
_oxdiff_exptl_absorpt_empirical_details
;
Empirical correction (ABSPACK) includes:
- Absorption correction using spherical harmonics
- Frame scaling
- Detector area scaling
;
_oxdiff_exptl_absorpt_empirical_full_max 1.475
_oxdiff_exptl_absorpt_empirical_full_min 0.759

loop_
_space_group_symop_operation_xyz
'x, y, z'
'-x+1/2, y+1/2, -z+1/2'
'-x, -y, -z'
'x-1/2, -y-1/2, z-1/2'

loop_
_atom_site_label
_atom_site_type_symbol
_atom_site_fract_x
_atom_site_fract_y
_atom_site_fract_z
_atom_site_U_iso_or_equiv
_atom_site_adp_type
_atom_site_occupancy
_atom_site_site_symmetry_order
_atom_site_calc_flag
_atom_site_refinement_flags_posn
_atom_site_refinement_flags_adp
_atom_site_refinement_flags_occupancy
_atom_site_disorder_assembly
_atom_site_disorder_group
Br2 Br 0.21674(17) 0.32399(19) 0.11194(8) 0.1206(12) Uani 1 1 d . U . . .
Br3B Br 0.7419(4) 0.8991(4) 0.7549(2) 0.134(2) Uani 0.5 1 d . U P A 2
Br4B Br 0.8100(4) 1.2346(4) 0.7378(3) 0.129(2) Uani 0.5 1 d . U P B 2
O1 O -0.0126(7) -0.2632(9) 0.4518(4) 0.095(4) Uani 1 1 d . U . . .
O14 O 0.1423(8) 0.7047(9) 0.4547(5) 0.100(4) Uani 1 1 d . U . . .
H14 H 0.139404 0.659586 0.459181 0.150 Uiso 1 1 calc GR . . . .
O13 O 0.1741(8) 0.6920(8) 0.5223(5) 0.099(4) Uani 1 1 d . U . . .
O16 O 0.1724(8) 1.5504(8) 0.5264(4) 0.094(4) Uani 1 1 d . U . . .
H16 H 0.186268 1.594196 0.527971 0.142 Uiso 1 1 calc GR . . . .
N3 N 0.0240(8) 0.2220(9) 0.3485(4) 0.078(4) Uani 1 1 d . U . . .
H3 H 0.035177 0.266528 0.342359 0.093 Uiso 1 1 calc R . . . .
N1 N 0.1370(8) 0.2103(11) 0.1633(4) 0.085(4) Uani 1 1 d . U . . .
H1 H 0.145402 0.253792 0.175006 0.102 Uiso 1 1 calc R . . . .
O3 O 0.1018(8) 0.5714(8) 0.4349(3) 0.099(4) Uani 1 1 d . U . . .
O2 O -0.0337(11) -0.2719(9) 0.3824(5) 0.118(5) Uani 1 1 d . U . . .
H2 H -0.013811 -0.311172 0.392118 0.176 Uiso 1 1 calc GR . . . .
O4 O 0.0006(8) 0.5912(8) 0.4519(3) 0.090(4) Uani 1 1 d . U . . .
H4 H 0.019470 0.632517 0.452142 0.135 Uiso 1 1 calc R . . . .
N8 N 0.3224(9) 1.1730(10) 0.5572(5) 0.080(4) Uani 1 1 d . U . . .
N7 N 0.3189(9) 1.0560(10) 0.5522(5) 0.080(4) Uani 1 1 d . U . . .
H7 H 0.332253 1.009889 0.556048 0.096 Uiso 1 1 calc R . . . .
O6 O 0.1631(10) 0.3272(10) 0.3464(5) 0.123(5) Uani 1 1 d . U . . .
O15 O 0.2753(9) 1.5523(9) 0.5158(4) 0.108(5) Uani 1 1 d . U . . .
O7 O 0.2275(9) 0.1798(10) 0.3680(5) 0.120(5) Uani 1 1 d . U . . .
N4 N 0.0075(10) 0.1023(10) 0.3434(5) 0.095(5) Uani 1 1 d . U . . .
N2 N 0.0995(9) 0.0982(12) 0.1507(5) 0.094(5) Uani 1 1 d . U . . .
O17 O 0.3892(10) 0.9188(11) 0.5375(5) 0.124(6) Uani 1 1 d . U . . .
N6 N 0.6617(10) 1.1443(14) 0.7006(5) 0.111(6) Uani 1 1 d . U . . .
C74 C 0.1753(8) 0.8182(4) 0.4955(4) 0.091(5) Uani 1 1 d D U . . .
C75 C 0.1548(7) 0.8604(6) 0.4599(3) 0.080(5) Uani 1 1 d G U . . .
H75 H 0.135615 0.837379 0.433921 0.096 Uiso 1 1 calc R . . . .
C76 C 0.1626(7) 0.9363(5) 0.4621(3) 0.095(6) Uani 1 1 d G U . . .
H76 H 0.148591 0.965119 0.437754 0.115 Uiso 1 1 calc R . . . .
C71 C 0.1907(8) 0.9700(4) 0.5001(4) 0.078(5) Uani 1 1 d DG U . . .
C72 C 0.2111(7) 0.9278(6) 0.5358(3) 0.099(6) Uani 1 1 d G U . . .
H72 H 0.230341 0.950829 0.561720 0.119 Uiso 1 1 calc R . . . .
C73 C 0.2034(8) 0.8519(6) 0.5335(3) 0.096(6) Uani 1 1 d G U . . .
H73 H 0.217364 0.823088 0.557889 0.115 Uiso 1 1 calc R . . . .
O19 O 0.2969(14) 1.0480(13) 0.6424(6) 0.153(7) Uani 1 1 d . U . . .
O21 O 0.3500(11) 1.3111(13) 0.6078(6) 0.138(7) Uani 1 1 d . U . . .
C14 C 0.0233(11) 0.1565(13) 0.3257(6) 0.079(5) Uani 1 1 d . U . . .
O9 O 0.0449(14) -0.0911(14) 0.2962(7) 0.171(9) Uani 1 1 d . U . . .
C83 C 0.1546(5) 1.3162(6) 0.5176(4) 0.079(5) Uani 1 1 d . U . . .
H83 H 0.115032 1.291691 0.521891 0.094 Uiso 1 1 calc R . . . .
C78 C 0.2084(7) 1.2759(3) 0.5091(4) 0.079(4) Uani 1 1 d DG U . . .
C79 C 0.2663(6) 1.3118(6) 0.5028(3) 0.080(5) Uani 1 1 d G U . . .
H79 H 0.303070 1.284237 0.497033 0.096 Uiso 1 1 calc R . . . .
C80 C 0.2704(5) 1.3879(6) 0.5050(3) 0.070(4) Uani 1 1 d G U . . .
H80 H 0.310027 1.412446 0.500732 0.084 Uiso 1 1 calc R . . . .
C81 C 0.2167(7) 1.4282(3) 0.5135(4) 0.088(5) Uani 1 1 d DG U . . .
C82 C 0.1587(6) 1.3924(6) 0.5198(4) 0.095(6) Uani 1 1 d G U . . .
H82 H 0.121989 1.419902 0.525590 0.114 Uiso 1 1 calc R . . . .
C2 C 0.1352(11) 0.1191(14) 0.1242(6) 0.083(5) Uani 1 1 d . U . . .
C62 C 0.4756(9) 1.0559(11) 0.5957(5) 0.074(5) Uani 1 1 d D U . . .
H62 H 0.466045 1.023376 0.572777 0.089 Uiso 1 1 calc R . . . .
C27 C -0.0271(12) -0.2187(4) 0.4156(6) 0.098(6) Uani 1 1 d D U . . .
O18 O 0.3606(12) 0.9224(11) 0.6135(7) 0.154(7) Uani 1 1 d . U . . .
C9 C 0.1046(13) 0.2117(16) 0.2445(6) 0.106(7) Uani 1 1 d . U . . .
H9 H 0.133838 0.249834 0.239563 0.127 Uiso 1 1 calc R . . . .
C57 C 0.7224(6) 1.1186(8) 0.7312(3) 0.076(5) Uani 1 1 d . U . . .
C56 C 0.7819(7) 1.1496(7) 0.7576(4) 0.097(6) Uani 1 1 d G U . . .
C55 C 0.8272(5) 1.1064(8) 0.7872(3) 0.080(5) Uani 1 1 d G U . . .
H55 H 0.867811 1.127602 0.805263 0.096 Uiso 1 1 calc R . . . .
C54 C 0.8129(7) 1.0323(8) 0.7904(4) 0.092(6) Uani 1 1 d G U . . .
H54 H 0.843880 1.002761 0.810694 0.110 Uiso 1 1 calc R . . . .
C53 C 0.7535(8) 1.0013(7) 0.7640(5) 0.112(7) Uani 1 1 d G U . . .
C52 C 0.7082(6) 1.0444(9) 0.7344(4) 0.088(5) Uani 1 1 d G U . . .
O20 O 0.2749(12) 1.1996(12) 0.6430(5) 0.137(7) Uani 1 1 d . U . . .
C16 C -0.0311(7) 0.0874(4) 0.4092(4) 0.079(5) Uani 1 1 d D U . . .
C15 C -0.0062(7) 0.1242(5) 0.3800(3) 0.074(5) Uani 1 1 d G U . . .
C20 C 0.0030(7) 0.1999(5) 0.3826(3) 0.073(5) Uani 1 1 d G U . . .
C19 C -0.0125(8) 0.2388(4) 0.4144(4) 0.089(5) Uani 1 1 d DG U . . .
C18 C -0.0373(8) 0.2019(6) 0.4437(3) 0.097(6) Uani 1 1 d G U . . .
H18 H -0.047910 0.228509 0.465499 0.116 Uiso 1 1 calc R . . . .
C17 C -0.0466(7) 0.1263(6) 0.4411(3) 0.087(5) Uani 1 1 d G U . . .
H17 H -0.063556 0.101107 0.461092 0.104 Uiso 1 1 calc R . . . .
C84 C 0.2234(13) 1.5046(4) 0.5180(3) 0.094(5) Uani 1 1 d D U . . .
C7 C 0.1555(12) 0.1900(13) 0.1268(6) 0.098(6) Uani 1 1 d D U . . .
C28 C 0.0016(7) 0.3142(4) 0.4200(4) 0.072(4) Uani 1 1 d D U . . .
C29 C 0.0592(6) 0.3459(6) 0.4109(4) 0.121(9) Uani 1 1 d G U . . .
H29 H 0.088667 0.316917 0.399242 0.145 Uiso 1 1 calc R . . . .
C30 C 0.0738(6) 0.4199(7) 0.4189(4) 0.091(5) Uani 1 1 d G U . . .
H30 H 0.113188 0.441578 0.412730 0.109 Uiso 1 1 calc R . . . .
C31 C 0.0307(8) 0.4623(4) 0.4360(3) 0.105(6) Uani 1 1 d DG U . . .
C32 C -0.0269(6) 0.4307(6) 0.4451(3) 0.085(5) Uani 1 1 d G U . . .
H32 H -0.056323 0.459671 0.456790 0.102 Uiso 1 1 calc R . . . .
C33 C -0.0415(5) 0.3566(6) 0.4371(4) 0.083(5) Uani 1 1 d G U . . .
H33 H -0.080845 0.335010 0.443301 0.099 Uiso 1 1 calc R . . . .
C24 C -0.0331(8) -0.1421(4) 0.4128(5) 0.089(5) Uani 1 1 d D U . . .
C23 C -0.0282(8) -0.1064(6) 0.3772(4) 0.110(7) Uani 1 1 d G U . . .
H23 H -0.023847 -0.134135 0.354174 0.132 Uiso 1 1 calc R . . . .
C22 C -0.0296(8) -0.0301(6) 0.3754(3) 0.106(7) Uani 1 1 d G U . . .
H22 H -0.026257 -0.005751 0.351096 0.128 Uiso 1 1 calc R . . . .
C21 C -0.0360(8) 0.0104(4) 0.4091(4) 0.085(5) Uani 1 1 d DG U . . .
C26 C -0.0409(8) -0.0253(6) 0.4447(3) 0.089(5) Uani 1 1 d G U . . .
H26 H -0.045207 0.002440 0.467758 0.107 Uiso 1 1 calc R . . . .
C25 C -0.0394(8) -0.1015(6) 0.4465(4) 0.109(7) Uani 1 1 d G U . . .
H25 H -0.042796 -0.125944 0.470837 0.131 Uiso 1 1 calc R . . . .
C61 C 0.4256(11) 1.1042(11) 0.5987(6) 0.076(5) Uani 1 1 d . U . . .
C34 C 0.0418(12) 0.5382(4) 0.4411(3) 0.105(6) Uani 1 1 d D U . . .
C64 C 0.3558(11) 1.1112(12) 0.5688(5) 0.070(4) Uani 1 1 d . U . . .
O22 O 0.4353(13) 1.2901(15) 0.5607(6) 0.156(8) Uani 1 1 d . U . . .
C51 C 0.6252(10) 1.0897(18) 0.6865(5) 0.099(6) Uani 1 1 d D U . . .
N5 N 0.6522(13) 1.0312(16) 0.7043(8) 0.156(10) Uani 1 1 d . U . . .
H5 H 0.635303 0.986959 0.697280 0.187 Uiso 1 1 calc R . . . .
O5 O 0.0362(14) 0.3790(15) 0.3060(7) 0.172(9) Uani 1 1 d . U . . .
C1 C 0.1064(11) 0.1574(16) 0.1773(5) 0.098(6) Uani 1 1 d D U . . .
C6 C 0.1917(12) 0.2283(13) 0.1030(6) 0.105(6) Uani 1 1 d D U . . .
C66 C 0.1972(7) 1.0468(3) 0.5016(4) 0.094(6) Uani 1 1 d D U . . .
C65 C 0.2561(6) 1.0789(5) 0.5279(4) 0.068(4) Uani 1 1 d G U . . .
C70 C 0.2611(6) 1.1549(6) 0.5314(3) 0.067(4) Uani 1 1 d G U . . .
C69 C 0.2071(7) 1.1988(3) 0.5085(4) 0.092(5) Uani 1 1 d DG U . . .
C68 C 0.1481(6) 1.1667(6) 0.4822(3) 0.077(5) Uani 1 1 d G U . . .
H68 H 0.111221 1.196663 0.466509 0.092 Uiso 1 1 calc R . . . .
C67 C 0.1432(6) 1.0907(6) 0.4787(4) 0.105(6) Uani 1 1 d G U . . .
H67 H 0.102921 1.068717 0.460726 0.126 Uiso 1 1 calc R . . . .
C13 C 0.0434(13) 0.1022(15) 0.2216(6) 0.101(7) Uani 1 1 d . U . . .
H13 H 0.030517 0.061872 0.203169 0.121 Uiso 1 1 calc R . . . .
O12 O -0.0927(15) 0.2891(16) 0.2729(9) 0.196(9) Uani 1 1 d D U . . .
C12 C 0.0228(13) 0.1034(14) 0.2592(6) 0.100(7) Uani 1 1 d . U . . .
H12 H -0.007362 0.066287 0.264389 0.121 Uiso 1 1 calc R . . . .
C59 C 0.5109(12) 1.1468(15) 0.6608(6) 0.095(6) Uani 1 1 d . U . . .
H59 H 0.523748 1.183328 0.681635 0.114 Uiso 1 1 calc R . . . .
C77 C 0.1651(6) 0.7421(4) 0.4925(8) 0.105(6) Uani 1 1 d D U . . .
C10 C 0.0895(13) 0.2131(13) 0.2800(6) 0.092(6) Uani 1 1 d . U . . .
H10 H 0.106932 0.250118 0.300072 0.110 Uiso 1 1 calc R . . . .
C11 C 0.0453(11) 0.1557(13) 0.2866(6) 0.082(5) Uani 1 1 d . U . . .
O23 O 0.425(2) 1.1671(19) 0.5044(10) 0.215(13) Uani 1 1 d . U . . .
C36 C 0.1604(15) 0.3939(15) 0.3296(6) 0.107(7) Uani 1 1 d . U . . .
H36A H 0.197346 0.397544 0.315135 0.128 Uiso 1 1 calc R . . . .
H36B H 0.170750 0.430880 0.352023 0.128 Uiso 1 1 calc R . . . .
C60 C 0.4430(12) 1.1510(13) 0.6345(6) 0.091(6) Uani 1 1 d . U . . .
H60 H 0.409510 1.183573 0.640170 0.109 Uiso 1 1 calc R . . . .
C8 C 0.0812(12) 0.1581(15) 0.2123(5) 0.097(6) Uani 1 1 d D U . . .
O10 O -0.0814(16) -0.0336(17) 0.2563(9) 0.188(10) Uani 1 1 d . U . . .
C37 C 0.2288(14) 0.3063(4) 0.3772(4) 0.141(10) Uani 1 1 d D U . . .
H37A H 0.266829 0.305706 0.363481 0.169 Uiso 1 1 calc R . . . .
H37B H 0.240260 0.344761 0.398819 0.169 Uiso 1 1 calc R . . . .
C92 C 0.2974(17) 1.3253(14) 0.6266(6) 0.114(7) Uani 1 1 d . U . . .
H92A H 0.271366 1.369290 0.613406 0.137 Uiso 1 1 calc R . . . .
H92B H 0.319547 1.337739 0.655904 0.137 Uiso 1 1 calc R . . . .
Br1 Br 0.1246(3) -0.0210(2) 0.08376(13) 0.1804(19) Uani 1 1 d . U . . .
C87 C 0.3809(18) 0.9496(16) 0.6503(9) 0.133(8) Uani 1 1 d . U . . .
H87A H 0.414505 0.990221 0.651472 0.160 Uiso 1 1 calc R . . . .
H87B H 0.403341 0.911546 0.670565 0.160 Uiso 1 1 calc R . . . .
C38 C 0.2279(12) 0.2359(4) 0.3972(4) 0.121(7) Uani 1 1 d D U . . .
H38A H 0.269643 0.230959 0.421075 0.145 Uiso 1 1 calc R . . . .
H38B H 0.185692 0.231932 0.407231 0.145 Uiso 1 1 calc R . . . .
O11 O -0.1544(14) 0.111(2) 0.2500(8) 0.192(9) Uani 1 1 d . U . . .
C91 C 0.246(2) 1.2644(19) 0.6252(10) 0.151(10) Uani 1 1 d . U . . .
H91A H 0.210859 1.281087 0.639455 0.182 Uiso 1 1 calc R . . . .
H91B H 0.220141 1.254702 0.596037 0.182 Uiso 1 1 calc R . . . .
C93 C 0.394(2) 1.354(2) 0.6078(10) 0.160(12) Uani 1 1 d . U . . .
H93A H 0.413046 1.371482 0.636640 0.191 Uiso 1 1 calc R . . . .
H93B H 0.370949 1.397247 0.591647 0.191 Uiso 1 1 calc R . . . .
C58 C 0.5581(10) 1.0983(18) 0.6597(6) 0.118(8) Uani 1 1 d D U . . .
C100 C 0.3703(15) 0.8988(13) 0.4955(7) 0.119(8) Uani 1 1 d D U . . .
H10A H 0.395787 0.854174 0.491239 0.142 Uiso 1 1 calc R . . . .
H10B H 0.319420 0.889215 0.485553 0.142 Uiso 1 1 calc R . . . .
C41 C 0.1410(16) -0.0374(16) 0.3449(7) 0.112(7) Uani 1 1 d . U . . .
H41A H 0.134730 -0.073392 0.365657 0.134 Uiso 1 1 calc R . . . .
H41B H 0.111376 0.005703 0.346319 0.134 Uiso 1 1 calc R . . . .
C63 C 0.5408(10) 1.0519(17) 0.6250(6) 0.120(9) Uani 1 1 d D U . . .
H63 H 0.574170 1.017014 0.621371 0.144 Uiso 1 1 calc R . . . .
C42 C 0.1176(17) -0.0679(16) 0.3072(8) 0.121(8) Uani 1 1 d . U . . .
H42A H 0.147102 -0.111012 0.305756 0.145 Uiso 1 1 calc R . . . .
H42B H 0.123629 -0.031899 0.286421 0.145 Uiso 1 1 calc R . . . .
C88 C 0.3128(18) 0.978(2) 0.6592(11) 0.152(9) Uani 1 1 d . U . . .
H88A H 0.273746 0.944451 0.646964 0.183 Uiso 1 1 calc R . . . .
H88B H 0.319211 0.980229 0.689332 0.183 Uiso 1 1 calc R . . . .
C3 C 0.1424(15) 0.0793(17) 0.0894(8) 0.121(8) Uani 1 1 d . U . . .
C44 C -0.066(2) -0.104(2) 0.2470(12) 0.168(10) Uani 1 1 d . U . . .
H44A H -0.088855 -0.115112 0.217732 0.201 Uiso 1 1 calc R . . . .
H44B H -0.081025 -0.139675 0.264701 0.201 Uiso 1 1 calc R . . . .
C47 C -0.1437(15) 0.184(2) 0.2668(8) 0.137(8) Uani 1 1 d . U . . .
H47A H -0.105907 0.181654 0.292950 0.165 Uiso 1 1 calc R . . . .
H47B H -0.186846 0.198580 0.274078 0.165 Uiso 1 1 calc R . . . .
C45 C -0.147(2) -0.020(3) 0.2528(14) 0.215(16) Uani 1 1 d . U . . .
H45A H -0.166454 -0.062632 0.264266 0.258 Uiso 1 1 calc R . . . .
H45B H -0.171693 -0.018122 0.222922 0.258 Uiso 1 1 calc R . . . .
C85 C 0.3871(15) 0.8545(17) 0.5616(9) 0.128(8) Uani 1 1 d . U . . .
H85A H 0.416725 0.815637 0.554685 0.153 Uiso 1 1 calc R . . . .
H85B H 0.338554 0.835842 0.555359 0.153 Uiso 1 1 calc R . . . .
C99 C 0.389(2) 0.9588(16) 0.4747(9) 0.161(13) Uani 1 1 d D U . . .
H99A H 0.437492 0.946994 0.475066 0.193 Uiso 1 1 calc R . . . .
H99B H 0.360978 0.950252 0.445890 0.193 Uiso 1 1 calc R . . . .
C35 C 0.0931(19) 0.4118(18) 0.3005(10) 0.139(9) Uani 1 1 d . U . . .
H35A H 0.086176 0.465514 0.301371 0.167 Uiso 1 1 calc R . . . .
H35B H 0.096011 0.399546 0.272378 0.167 Uiso 1 1 calc R . . . .
C39 C 0.2130(13) 0.1113(15) 0.3802(7) 0.108(7) Uani 1 1 d . U . . .
H39A H 0.165294 0.110140 0.383821 0.129 Uiso 1 1 calc R . . . .
H39B H 0.246741 0.098109 0.406740 0.129 Uiso 1 1 calc R . . . .
O8 O 0.2088(13) -0.0156(13) 0.3555(7) 0.153(7) Uani 1 1 d . U . . .
C43 C 0.009(2) -0.105(2) 0.2549(10) 0.175(12) Uani 1 1 d . U . . .
H43A H 0.023801 -0.153020 0.246790 0.211 Uiso 1 1 calc R . . . .
H43B H 0.023178 -0.066887 0.237420 0.211 Uiso 1 1 calc R . . . .
C90 C 0.228(2) 1.1522(16) 0.6363(10) 0.160(10) Uani 1 1 d D U . . .
H90A H 0.205715 1.153287 0.606161 0.192 Uiso 1 1 calc R . . . .
H90B H 0.192645 1.170175 0.649582 0.192 Uiso 1 1 calc R . . . .
C94 C 0.453(2) 1.337(2) 0.5931(11) 0.163(11) Uani 1 1 d . U . . .
H94A H 0.471876 1.382584 0.584572 0.195 Uiso 1 1 calc R . . . .
H94B H 0.489557 1.314302 0.615643 0.195 Uiso 1 1 calc R . . . .
C97 C 0.398(4) 1.149(3) 0.4694(17) 0.27(3) Uani 1 1 d . U . . .
H97A H 0.421547 1.177139 0.451825 0.324 Uiso 1 1 calc R . . . .
H97B H 0.349188 1.165170 0.462339 0.324 Uiso 1 1 calc R . . . .
C46 C -0.166(2) 0.042(3) 0.2703(11) 0.184(11) Uani 1 1 d . U . . .
H46A H -0.139666 0.043497 0.299733 0.221 Uiso 1 1 calc R . . . .
H46B H -0.216643 0.038178 0.268960 0.221 Uiso 1 1 calc R . . . .
O24 O 0.3898(19) 1.0213(17) 0.4769(10) 0.210(13) Uani 1 1 d . U . . .
C48 C -0.125(2) 0.250(3) 0.2400(11) 0.188(12) Uani 1 1 d . U . . .
H48A H -0.092938 0.234961 0.223428 0.226 Uiso 1 1 calc R . . . .
H48B H -0.166413 0.275171 0.222335 0.226 Uiso 1 1 calc R . . . .
C50A C -0.023(3) 0.400(3) 0.275(2) 0.150(14) Uani 0.5 1 d D U P C 1
H50A H -0.056089 0.426032 0.286992 0.180 Uiso 0.5 1 calc R . P C 1
H50B H -0.008612 0.435129 0.255853 0.180 Uiso 0.5 1 calc R . P C 1
C96 C 0.471(3) 1.228(3) 0.5133(13) 0.26(2) Uani 1 1 d D U . . .
H96A H 0.515517 1.210339 0.508984 0.318 Uiso 1 1 calc R . . . .
H96B H 0.451765 1.264260 0.491385 0.318 Uiso 1 1 calc R . . . .
C95 C 0.488(3) 1.266(3) 0.5505(12) 0.211(16) Uani 1 1 d D U . . .
H95A H 0.515921 1.234079 0.572702 0.253 Uiso 1 1 calc R . . . .
H95B H 0.518514 1.308636 0.548053 0.253 Uiso 1 1 calc R . . . .
C89 C 0.239(2) 1.0779(17) 0.6470(17) 0.23(2) Uani 1 1 d D U . . .
H89A H 0.238473 1.072425 0.676194 0.271 Uiso 1 1 calc R . . . .
H89B H 0.198377 1.049699 0.630023 0.271 Uiso 1 1 calc R . . . .
C49A C -0.054(3) 0.344(3) 0.2533(13) 0.147(15) Uani 0.5 1 d D U P C 1
H49A H -0.018682 0.316354 0.243806 0.177 Uiso 0.5 1 calc R . P C 1
H49B H -0.088408 0.363336 0.228276 0.177 Uiso 0.5 1 calc R . P C 1
C40 C 0.2182(19) 0.0599(18) 0.3482(11) 0.147(10) Uani 1 1 d . U . . .
H40A H 0.183145 0.073987 0.322345 0.177 Uiso 1 1 calc R . . . .
H40B H 0.264949 0.065858 0.343553 0.177 Uiso 1 1 calc R . . . .
C86 C 0.4126(19) 0.8726(18) 0.6059(9) 0.145(10) Uani 1 1 d . U . . .
H86A H 0.416286 0.827776 0.623017 0.174 Uiso 1 1 calc R . . . .
H86B H 0.458988 0.896546 0.612159 0.174 Uiso 1 1 calc R . . . .
C4 C 0.1801(15) 0.1121(18) 0.0664(9) 0.121(8) Uani 1 1 d . U . . .
H4A H 0.190205 0.082547 0.045524 0.145 Uiso 1 1 calc R . . . .
C5 C 0.2039(15) 0.1782(17) 0.0693(7) 0.116(8) Uani 1 1 d . U . . .
H5A H 0.228676 0.195552 0.050769 0.140 Uiso 1 1 calc R . . . .
C49B C -0.099(4) 0.3697(18) 0.263(3) 0.21(3) Uani 0.5 1 d D U P C 2
H49C H -0.095873 0.381183 0.235169 0.251 Uiso 0.5 1 calc R . P C 2
H49D H -0.141591 0.391874 0.268017 0.251 Uiso 0.5 1 calc R . P C 2
C50B C -0.042(5) 0.387(6) 0.292(3) 0.21(4) Uani 0.5 1 d D U P C 2
H50C H -0.054866 0.369195 0.316803 0.257 Uiso 0.5 1 calc R . P C 2
H50D H -0.047239 0.440650 0.292661 0.257 Uiso 0.5 1 calc R . P C 2
Br3A Br 0.7214(4) 0.9134(4) 0.7913(2) 0.135(2) Uani 0.5 1 d . . P A 1
Br4A Br 0.7921(4) 1.2554(4) 0.7625(2) 0.127(2) Uani 0.5 1 d . . P B 1
C98 C 0.398(2) 1.077(3) 0.4575(14) 0.192(17) Uani 1 1 d . . . . .
H98A H 0.361288 1.073715 0.430839 0.230 Uiso 1 1 calc R . . . .
H98B H 0.442980 1.069203 0.450851 0.230 Uiso 1 1 calc R . . . .

loop_
_atom_site_aniso_label
_atom_site_aniso_U_11
_atom_site_aniso_U_22
_atom_site_aniso_U_33
_atom_site_aniso_U_23
_atom_site_aniso_U_13
_atom_site_aniso_U_12
Br2 0.135(2) 0.146(3) 0.0900(17) 0.0170(17) 0.0453(16) 0.002(2)
Br3B 0.132(5) 0.128(5) 0.134(5) 0.000(4) 0.023(4) 0.014(4)
Br4B 0.112(5) 0.130(6) 0.138(6) 0.018(5) 0.025(4) -0.006(4)
O1 0.087(10) 0.105(11) 0.088(7) 0.002(7) 0.013(7) -0.013(8)
O14 0.112(11) 0.086(10) 0.118(9) -0.012(8) 0.059(9) -0.025(9)
O13 0.101(11) 0.082(10) 0.125(9) -0.014(7) 0.054(9) 0.002(8)
O16 0.099(10) 0.082(10) 0.095(9) 0.003(8) 0.014(8) -0.015(7)
N3 0.097(12) 0.067(8) 0.078(9) 0.009(7) 0.039(8) -0.018(9)
N1 0.085(12) 0.129(12) 0.040(7) -0.005(8) 0.015(7) 0.018(9)
O3 0.132(11) 0.091(11) 0.081(8) 0.003(8) 0.042(9) 0.012(8)
O2 0.170(16) 0.085(11) 0.102(9) 0.011(8) 0.045(10) 0.029(11)
O4 0.128(11) 0.095(10) 0.046(7) -0.007(7) 0.021(7) -0.013(8)
N8 0.076(9) 0.087(9) 0.074(9) -0.003(8) 0.017(6) 0.008(7)
N7 0.093(9) 0.076(9) 0.072(10) 0.015(8) 0.025(7) 0.000(7)
O6 0.139(13) 0.107(12) 0.120(12) 0.003(9) 0.031(9) -0.025(11)
O15 0.146(12) 0.104(11) 0.085(9) 0.010(8) 0.052(9) -0.001(9)
O7 0.118(13) 0.113(11) 0.129(13) 0.004(9) 0.035(11) -0.015(11)
N4 0.133(15) 0.081(9) 0.079(9) -0.004(8) 0.040(9) 0.000(11)
N2 0.086(11) 0.132(12) 0.067(9) 0.005(8) 0.026(8) 0.012(10)
O17 0.130(14) 0.126(14) 0.103(9) -0.007(9) 0.009(10) 0.003(11)
N6 0.091(11) 0.168(14) 0.064(10) 0.013(10) 0.004(7) -0.012(10)
C74 0.099(15) 0.106(10) 0.082(9) -0.007(7) 0.050(10) 0.009(11)
C75 0.089(14) 0.097(10) 0.059(8) -0.028(7) 0.029(9) -0.017(11)
C76 0.103(16) 0.091(10) 0.093(10) -0.034(9) 0.027(11) -0.026(12)
C71 0.083(13) 0.090(8) 0.061(8) -0.021(7) 0.020(9) 0.002(9)
C72 0.108(17) 0.101(10) 0.092(10) -0.002(9) 0.033(12) 0.020(13)
C73 0.100(16) 0.110(10) 0.078(9) 0.002(9) 0.026(10) 0.017(13)
O19 0.20(2) 0.142(15) 0.135(14) -0.005(12) 0.081(15) -0.037(14)
O21 0.122(15) 0.149(19) 0.135(14) 0.000(14) 0.022(11) -0.003(12)
C14 0.073(13) 0.086(10) 0.086(10) -0.012(8) 0.033(9) -0.018(11)
O9 0.213(18) 0.18(2) 0.130(12) 0.014(14) 0.059(13) -0.066(17)
C83 0.056(10) 0.107(10) 0.063(11) 0.000(11) -0.001(8) -0.003(8)
C78 0.077(11) 0.104(9) 0.058(10) 0.027(9) 0.024(9) 0.006(7)
C79 0.060(10) 0.119(10) 0.056(10) 0.010(11) 0.008(9) 0.001(9)
C80 0.049(9) 0.126(10) 0.035(8) 0.017(10) 0.013(7) -0.012(9)
C81 0.081(12) 0.103(9) 0.077(12) -0.008(12) 0.020(10) -0.007(8)
C82 0.080(12) 0.119(10) 0.098(14) -0.006(14) 0.045(12) 0.004(10)
C2 0.070(13) 0.113(11) 0.069(10) 0.013(9) 0.025(9) 0.039(11)
C62 0.088(11) 0.063(12) 0.070(10) -0.017(9) 0.019(7) -0.003(8)
C27 0.094(15) 0.130(10) 0.065(9) -0.002(7) 0.015(11) -0.005(13)
O18 0.175(19) 0.102(15) 0.173(16) -0.018(13) 0.026(15) 0.003(12)
C9 0.125(18) 0.142(18) 0.058(9) -0.005(9) 0.037(10) -0.017(14)
C57 0.072(9) 0.134(12) 0.033(8) -0.012(8) 0.032(6) 0.001(9)
C56 0.064(11) 0.127(15) 0.091(13) 0.029(11) 0.002(8) 0.003(9)
C55 0.076(12) 0.105(12) 0.062(10) 0.015(10) 0.026(8) 0.019(10)
C54 0.082(13) 0.113(12) 0.074(12) 0.014(11) 0.008(8) 0.003(11)
C53 0.074(13) 0.126(16) 0.124(16) -0.008(11) 0.006(9) 0.009(10)
C52 0.064(11) 0.125(12) 0.075(11) -0.025(9) 0.020(7) 0.009(9)
O20 0.20(2) 0.114(13) 0.101(12) -0.013(10) 0.055(13) -0.028(12)
C16 0.077(13) 0.102(9) 0.062(9) -0.008(8) 0.023(9) -0.031(11)
C15 0.077(13) 0.075(8) 0.082(10) 0.008(8) 0.040(9) 0.006(10)
C20 0.088(13) 0.077(8) 0.058(8) 0.008(7) 0.026(9) 0.010(10)
C19 0.115(16) 0.093(9) 0.061(10) -0.001(8) 0.030(10) 0.009(10)
C18 0.123(18) 0.120(11) 0.057(10) -0.018(10) 0.041(11) -0.022(14)
C17 0.074(13) 0.121(11) 0.071(11) -0.017(10) 0.027(10) -0.026(12)
C84 0.118(14) 0.105(10) 0.053(11) 0.025(11) 0.013(11) 0.008(8)
C7 0.117(17) 0.128(13) 0.066(10) -0.011(10) 0.052(11) 0.009(13)
C28 0.076(11) 0.106(9) 0.039(8) -0.007(9) 0.023(8) 0.001(9)
C29 0.122(17) 0.147(14) 0.121(17) -0.065(16) 0.080(15) -0.044(14)
C30 0.109(15) 0.134(12) 0.038(9) -0.012(11) 0.033(10) -0.014(11)
C31 0.113(15) 0.117(11) 0.090(14) -0.003(13) 0.038(12) 0.002(11)
C32 0.078(13) 0.109(11) 0.066(12) -0.001(11) 0.016(10) 0.024(10)
C33 0.077(12) 0.110(11) 0.064(11) -0.012(11) 0.023(9) 0.007(10)
C24 0.062(13) 0.111(10) 0.105(12) -0.010(8) 0.037(11) -0.030(12)
C23 0.13(2) 0.126(11) 0.095(12) -0.013(11) 0.069(14) -0.003(16)
C22 0.129(19) 0.116(11) 0.076(11) -0.018(10) 0.031(13) -0.010(15)
C21 0.083(14) 0.106(9) 0.077(10) -0.006(8) 0.039(10) -0.015(11)
C26 0.079(14) 0.107(10) 0.086(11) 0.008(9) 0.029(11) -0.009(13)
C25 0.14(2) 0.116(10) 0.099(13) 0.016(11) 0.079(15) -0.009(16)
C61 0.105(10) 0.054(11) 0.068(9) -0.004(7) 0.024(7) 0.010(8)
C34 0.133(16) 0.119(11) 0.073(13) 0.026(12) 0.046(13) 0.017(10)
C64 0.088(9) 0.074(10) 0.057(9) -0.002(8) 0.036(6) 0.005(7)
O22 0.152(19) 0.19(2) 0.117(14) 0.019(12) 0.027(13) -0.014(16)
C51 0.083(11) 0.165(17) 0.046(10) -0.020(11) 0.013(7) 0.007(10)
N5 0.121(15) 0.154(14) 0.146(17) -0.023(13) -0.043(12) 0.002(11)
O5 0.163(16) 0.20(2) 0.152(16) 0.059(16) 0.039(13) 0.006(16)
C1 0.088(15) 0.152(15) 0.052(9) -0.005(9) 0.015(9) -0.003(13)
C6 0.120(17) 0.126(15) 0.083(12) 0.036(11) 0.054(12) 0.046(13)
C66 0.094(12) 0.082(8) 0.097(13) -0.020(8) 0.012(9) -0.004(8)
C65 0.081(9) 0.073(8) 0.055(9) -0.007(8) 0.029(6) 0.002(7)
C70 0.085(9) 0.069(8) 0.047(9) 0.008(7) 0.019(6) -0.005(7)
C69 0.089(11) 0.098(9) 0.087(13) 0.020(9) 0.019(8) 0.016(7)
C68 0.093(11) 0.098(10) 0.041(9) 0.016(9) 0.022(7) 0.022(9)
C67 0.099(13) 0.104(10) 0.112(16) 0.003(11) 0.030(10) 0.008(10)
C13 0.114(17) 0.124(17) 0.063(10) -0.002(10) 0.022(10) -0.001(13)
O12 0.20(2) 0.22(2) 0.17(2) -0.016(17) 0.058(17) 0.022(17)
C12 0.129(18) 0.099(16) 0.077(11) -0.004(9) 0.035(11) -0.020(13)
C59 0.096(12) 0.130(18) 0.059(10) 0.000(10) 0.021(8) 0.009(11)
C77 0.108(17) 0.113(10) 0.102(11) -0.007(7) 0.043(12) 0.004(13)
C10 0.131(17) 0.087(14) 0.065(9) -0.004(9) 0.042(11) -0.007(11)
C11 0.081(13) 0.095(13) 0.067(9) 0.002(8) 0.016(9) 0.004(10)
O23 0.32(4) 0.20(3) 0.16(2) 0.03(2) 0.12(3) 0.04(2)
C36 0.161(16) 0.102(14) 0.064(12) -0.017(10) 0.042(11) -0.041(14)
C60 0.097(12) 0.096(15) 0.078(11) -0.026(10) 0.020(8) 0.018(11)
C8 0.119(17) 0.123(16) 0.045(8) 0.012(8) 0.016(9) 0.006(12)
O10 0.176(19) 0.17(2) 0.22(2) -0.05(2) 0.062(19) -0.065(19)
C37 0.124(18) 0.122(14) 0.16(2) -0.013(13) 0.010(14) -0.039(16)
C92 0.19(2) 0.093(15) 0.060(12) 0.003(13) 0.037(13) 0.025(14)
Br1 0.255(5) 0.140(3) 0.186(3) -0.043(3) 0.128(4) -0.003(3)
C87 0.19(2) 0.106(18) 0.130(16) 0.019(13) 0.086(17) -0.044(15)
C38 0.095(17) 0.127(14) 0.141(18) -0.009(10) 0.032(15) -0.015(15)
O11 0.16(2) 0.26(2) 0.16(2) -0.035(17) 0.048(16) 0.00(2)
C91 0.22(3) 0.134(17) 0.14(2) 0.014(16) 0.11(2) 0.010(15)
C93 0.19(3) 0.17(3) 0.109(19) -0.011(19) 0.029(19) -0.055(18)
C58 0.088(11) 0.18(2) 0.071(11) -0.034(11) 0.002(8) 0.025(11)
C100 0.14(2) 0.090(16) 0.104(11) -0.006(11) -0.006(13) 0.021(16)
C41 0.155(16) 0.113(19) 0.086(12) 0.012(12) 0.065(13) 0.020(14)
C63 0.105(13) 0.17(2) 0.074(11) -0.031(12) 0.009(9) 0.019(14)
C42 0.181(17) 0.10(2) 0.110(13) -0.008(13) 0.093(14) -0.001(16)
C88 0.15(2) 0.15(2) 0.17(3) 0.019(17) 0.08(2) -0.051(17)
C3 0.13(2) 0.147(18) 0.100(14) -0.033(13) 0.059(14) -0.030(16)
C44 0.203(19) 0.16(2) 0.15(2) 0.00(2) 0.061(18) -0.04(2)
C47 0.092(18) 0.23(2) 0.088(16) -0.002(15) 0.023(14) 0.042(18)
C45 0.152(19) 0.26(2) 0.20(3) -0.14(3) 0.00(2) -0.06(2)
C85 0.11(2) 0.122(19) 0.128(13) 0.002(12) 0.002(14) -0.006(16)
C99 0.26(4) 0.112(17) 0.105(16) -0.013(16) 0.04(2) -0.01(2)
C35 0.177(18) 0.10(2) 0.13(2) 0.014(16) 0.035(15) -0.008(17)
C39 0.104(17) 0.113(12) 0.088(14) 0.028(11) -0.004(13) 0.008(14)
O8 0.170(16) 0.126(12) 0.169(16) 0.020(13) 0.058(14) 0.004(14)
C43 0.201(19) 0.23(4) 0.117(14) 0.02(2) 0.075(16) -0.03(2)
C90 0.21(3) 0.140(16) 0.12(2) 0.012(19) 0.02(2) -0.044(13)
C94 0.15(2) 0.18(3) 0.14(2) 0.011(17) 0.022(18) -0.06(2)
C97 0.42(6) 0.19(4) 0.19(3) -0.01(3) 0.06(4) 0.17(4)
C46 0.18(3) 0.25(2) 0.12(2) -0.06(2) 0.04(2) -0.03(3)
O24 0.33(4) 0.104(16) 0.22(3) 0.016(19) 0.11(3) 0.00(2)
C48 0.20(3) 0.24(2) 0.11(2) 0.021(16) 0.03(2) 0.05(2)
C50A 0.16(2) 0.20(3) 0.10(3) -0.02(2) 0.060(19) 0.07(2)
C96 0.39(6) 0.25(4) 0.21(3) 0.02(3) 0.19(4) -0.02(4)
C95 0.18(3) 0.26(4) 0.19(3) 0.04(3) 0.06(3) 0.03(3)
C89 0.22(3) 0.16(2) 0.36(6) 0.09(3) 0.18(4) -0.024(18)
C49A 0.21(4) 0.21(3) 0.04(2) -0.01(2) 0.055(19) 0.07(3)
C40 0.16(2) 0.116(13) 0.17(2) -0.002(15) 0.05(2) 0.007(17)
C86 0.18(3) 0.11(2) 0.123(12) 0.014(14) 0.008(16) 0.033(17)
C4 0.13(2) 0.137(17) 0.114(17) 0.017(15) 0.062(15) 0.017(17)
C5 0.15(2) 0.137(17) 0.093(14) 0.016(14) 0.081(15) 0.009(16)
C49B 0.15(3) 0.23(2) 0.24(7) 0.02(3) 0.05(4) 0.03(3)
C50B 0.166(18) 0.22(4) 0.24(9) 0.01(6) 0.04(3) 0.02(3)
Br3A 0.142(5) 0.127(5) 0.122(5) 0.026(4) 0.014(4) -0.003(4)
Br4A 0.125(5) 0.137(6) 0.116(5) -0.025(4) 0.027(4) -0.005(4)
C98 0.21(4) 0.15(4) 0.21(4) 0.01(3) 0.04(3) -0.05(3)

loop_
_atom_type_symbol
_atom_type_description
_atom_type_scat_dispersion_real
_atom_type_scat_dispersion_imag
_atom_type_scat_source
C C 0.0181 0.0091 'International Tables Vol C Tables 4.2.6.8 and 6.1.1.4'
H H 0.0000 0.0000 'International Tables Vol C Tables 4.2.6.8 and 6.1.1.4'
Br Br -0.6763 1.2805 'International Tables Vol C Tables 4.2.6.8 and 6.1.1.4'
N N 0.0311 0.0180 'International Tables Vol C Tables 4.2.6.8 and 6.1.1.4'
O O 0.0492 0.0322 'International Tables Vol C Tables 4.2.6.8 and 6.1.1.4'

loop_
_geom_angle_atom_site_label_1
_geom_angle_atom_site_label_2
_geom_angle_atom_site_label_3
_geom_angle
_geom_angle_site_symmetry_1
_geom_angle_site_symmetry_3
_geom_angle_publ_flag
C20 N3 C14 104.1(14) . . ?
C1 N1 C7 112.4(19) . . ?
C64 N8 C70 106.3(17) . . ?
C64 N7 C65 110.2(17) . . ?
C36 O6 C37 117.2(18) . . ?
C39 O7 C38 114.3(18) . . ?
C14 N4 C15 109.6(17) . . ?
C2 N2 C1 103.5(19) . . ?
C100 O17 C85 109(2) . . ?
C51 N6 C57 108(2) . . ?
C75 C74 C73 120.0 . . ?
C75 C74 C77 118.8(14) . . ?
C73 C74 C77 121.2(14) . . ?
C74 C75 C76 120.0 . . ?
C71 C76 C75 120.0 . . ?
C76 C71 C72 120.0 . . ?
C76 C71 C66 118.9(10) . . ?
C72 C71 C66 121.1(10) . . ?
C71 C72 C73 120.0 . . ?
C72 C73 C74 120.0 . . ?
C89 O19 C88 116(2) . . ?
C93 O21 C92 122(3) . . ?
N3 C14 C11 121.5(19) . . ?
N4 C14 N3 112.1(18) . . ?
N4 C14 C11 126(2) . . ?
C43 O9 C42 120(2) . . ?
C78 C83 C82 120.0 . . ?
C83 C78 C69 121.2(11) . . ?
C79 C78 C83 120.0 . . ?
C79 C78 C69 118.7(11) . . ?
C78 C79 C80 120.0 . . ?
C81 C80 C79 120.0 . . ?
C80 C81 C82 120.0 . . ?
C80 C81 C84 119.3(15) . . ?
C82 C81 C84 120.6(15) . . ?
C81 C82 C83 120.0 . . ?
N2 C2 C7 115.6(19) . . ?
N2 C2 C3 127(2) . . ?
C7 C2 C3 117(2) . . ?
C61 C62 C63 122.6(19) . . ?
O1 C27 O2 103.5(10) . . ?
C24 C27 O1 128.0(17) . . ?
C24 C27 O2 128.5(16) . . ?
C87 O18 C86 111(3) . . ?
C10 C9 C8 126(2) . . ?
C56 C57 N6 136.7(14) . . ?
C56 C57 C52 120.0 . . ?
C52 C57 N6 103.0(14) . . ?
C57 C56 Br4B 113.7(8) . . ?
C57 C56 Br4A 120.6(8) . . ?
C55 C56 Br4B 122.4(8) . . ?
C55 C56 C57 120.0 . . ?
C55 C56 Br4A 117.9(8) . . ?
C54 C55 C56 120.0 . . ?
C55 C54 C53 120.0 . . ?
C54 C53 Br3B 123.2(9) . . ?
C54 C53 Br3A 110.3(8) . . ?
C52 C53 Br3B 114.5(9) . . ?
C52 C53 C54 120.0 . . ?
C52 C53 Br3A 123.2(8) . . ?
C53 C52 C57 120.0 . . ?
N5 C52 C57 105.5(17) . . ?
N5 C52 C53 134.3(17) . . ?
C90 O20 C91 108(3) . . ?
C15 C16 C17 120.0 . . ?
C15 C16 C21 121.2(10) . . ?
C17 C16 C21 118.7(10) . . ?
C16 C15 N4 133.2(11) . . ?
C20 C15 N4 106.6(11) . . ?
C20 C15 C16 120.0 . . ?
N3 C20 C15 107.5(10) . . ?
N3 C20 C19 132.4(10) . . ?
C19 C20 C15 120.0 . . ?
C20 C19 C18 120.0 . . ?
C20 C19 C28 121.5(10) . . ?
C18 C19 C28 118.3(10) . . ?
C17 C18 C19 120.0 . . ?
C18 C17 C16 120.0 . . ?
O16 C84 C81 124(2) . . ?
O15 C84 O16 103.4(10) . . ?
O15 C84 C81 133(2) . . ?
C2 C7 N1 99.2(16) . . ?
C2 C7 C6 129(2) . . ?
C6 C7 N1 131(2) . . ?
C29 C28 C19 121.5(11) . . ?
C29 C28 C33 120.0 . . ?
C33 C28 C19 118.4(11) . . ?
C30 C29 C28 120.0 . . ?
C29 C30 C31 120.0 . . ?
C30 C31 C34 120.3(15) . . ?
C32 C31 C30 120.0 . . ?
C32 C31 C34 119.5(15) . . ?
C33 C32 C31 120.0 . . ?
C32 C33 C28 120.0 . . ?
C23 C24 C27 119.9(14) . . ?
C23 C24 C25 120.0 . . ?
C25 C24 C27 120.0(14) . . ?
C22 C23 C24 120.0 . . ?
C23 C22 C21 120.0 . . ?
C22 C21 C16 120.7(10) . . ?
C26 C21 C16 119.1(10) . . ?
C26 C21 C22 120.0 . . ?
C21 C26 C25 120.0 . . ?
C26 C25 C24 120.0 . . ?
C62 C61 C64 125.2(17) . . ?
C62 C61 C60 115.7(19) . . ?
C60 C61 C64 119.0(18) . . ?
O4 C34 O3 109.2(10) . . ?
O4 C34 C31 130(2) . . ?
C31 C34 O3 121.2(19) . . ?
N8 C64 C61 126(2) . . ?
N7 C64 N8 111(2) . . ?
N7 C64 C61 123(2) . . ?
C95 O22 C94 113(3) . . ?
N6 C51 N5 111.3(19) . . ?
N6 C51 C58 121(3) . . ?
N5 C51 C58 127(3) . . ?
C51 N5 C52 112(2) . . ?
C35 O5 C50A 110(3) . . ?
C35 O5 C50B 139(5) . . ?
N1 C1 N2 108.4(14) . . ?
N1 C1 C8 128(2) . . ?
N2 C1 C8 124(2) . . ?
C7 C6 Br2 122.9(17) . . ?
C7 C6 C5 110(2) . . ?
C5 C6 Br2 127.2(15) . . ?
C65 C66 C71 119.7(11) . . ?
C65 C66 C67 120.0 . . ?
C67 C66 C71 120.2(11) . . ?
N7 C65 C66 137.0(12) . . ?
N7 C65 C70 102.9(12) . . ?
C66 C65 C70 120.0 . . ?
N8 C70 C65 109.4(12) . . ?
N8 C70 C69 130.5(12) . . ?
C69 C70 C65 120.0 . . ?
C70 C69 C78 123.9(11) . . ?
C70 C69 C68 120.0 . . ?
C68 C69 C78 116.1(11) . . ?
C67 C68 C69 120.0 . . ?
C68 C67 C66 120.0 . . ?
C8 C13 C12 120(2) . . ?
C48 O12 C49A 100(3) . . ?
C48 O12 C49B 111(4) . . ?
C11 C12 C13 120(2) . . ?
C58 C59 C60 127(2) . . ?
O13 C77 O14 107.1(10) . . ?
O13 C77 C74 129(2) . . ?
C74 C77 O14 123.4(19) . . ?
C9 C10 C11 116(2) . . ?
C12 C11 C14 120(2) . . ?
C12 C11 C10 122(2) . . ?
C10 C11 C14 118.2(19) . . ?
C97 O23 C96 121(5) . . ?
O6 C36 C35 114(2) . . ?
C59 C60 C61 118(2) . . ?
C1 C8 C9 122(2) . . ?
C13 C8 C9 114.8(17) . . ?
C13 C8 C1 123(2) . . ?
C45 O10 C44 116(3) . . ?
C38 C37 O6 115.6(18) . . ?
O21 C92 C91 116(2) . . ?
O18 C87 C88 105(3) . . ?
O7 C38 C37 108.4(12) . . ?
C47 O11 C46 129(3) . . ?
O20 C91 C92 114(3) . . ?
O21 C93 C94 122(4) . . ?
C59 C58 C51 129(2) . . ?
C59 C58 C63 114.8(18) . . ?
C63 C58 C51 116(2) . . ?
C99 C100 O17 105(2) . . ?
C42 C41 O8 115(2) . . ?
C58 C63 C62 121(2) . . ?
C41 C42 O9 115(2) . . ?
O19 C88 C87 110(2) . . ?
C2 C3 Br1 122(2) . . ?
C4 C3 C2 116(3) . . ?
C4 C3 Br1 120(2) . . ?
O10 C44 C43 105(4) . . ?
O11 C47 C48 120(3) . . ?
O10 C45 C46 120(4) . . ?
O17 C85 C86 110(3) . . ?
O24 C99 C100 139(4) . . ?
O5 C35 C36 117(3) . . ?
O7 C39 C40 108(2) . . ?
C41 O8 C40 114(3) . . ?
O9 C43 C44 113(3) . . ?
O20 C90 C89 125(4) . . ?
O22 C94 C93 112(3) . . ?
O23 C97 C98 122(5) . . ?
C45 C46 O11 113(4) . . ?
C99 O24 C98 142(4) . . ?
O12 C48 C47 94(2) . . ?
C49A C50A O5 112(6) . . ?
C95 C96 O23 125(5) . . ?
O22 C95 C96 113(5) . . ?
O19 C89 C90 116(3) . . ?
C50A C49A O12 120(4) . . ?
O8 C40 C39 117(3) . . ?
O18 C86 C85 105(2) . . ?
C5 C4 C3 128(3) . . ?
C4 C5 C6 119(2) . . ?
C50B C49B O12 94(7) . . ?
C49B C50B O5 145(10) . . ?
O24 C98 C97 128(5) . . ?

loop_
_geom_bond_atom_site_label_1
_geom_bond_atom_site_label_2
_geom_bond_distance
_geom_bond_site_symmetry_2
_geom_bond_publ_flag
Br2 C6 1.82(3) . ?
Br3B C53 1.889(14) . ?
Br4B C56 1.832(14) . ?
O1 C27 1.43(2) . ?
O14 C77 1.40(2) . ?
O13 C77 1.33(2) . ?
O16 C84 1.40(2) . ?
N3 C14 1.42(3) . ?
N3 C20 1.385(16) . ?
N1 C7 1.43(2) . ?
N1 C1 1.29(3) . ?
O3 C34 1.40(3) . ?
O2 C27 1.46(2) . ?
O4 C34 1.38(2) . ?
N8 C64 1.31(2) . ?
N8 C70 1.330(18) . ?
N7 C64 1.28(2) . ?
N7 C65 1.357(18) . ?
O6 C36 1.33(3) . ?
O6 C37 1.48(3) . ?
O15 C84 1.37(2) . ?
O7 C38 1.42(2) . ?
O7 C39 1.37(3) . ?
N4 C14 1.24(2) . ?
N4 C15 1.392(18) . ?
N2 C2 1.34(3) . ?
N2 C1 1.38(3) . ?
O17 C100 1.41(3) . ?
O17 C85 1.43(3) . ?
N6 C57 1.43(2) . ?
N6 C51 1.25(3) . ?
C74 C75 1.3900 . ?
C74 C73 1.3900 . ?
C74 C77 1.401(2) . ?
C75 C76 1.3900 . ?
C76 C71 1.3900 . ?
C71 C72 1.3900 . ?
C71 C66 1.404(2) . ?
C72 C73 1.3900 . ?
O19 C88 1.39(4) . ?
O19 C89 1.33(4) . ?
O21 C92 1.39(3) . ?
O21 C93 1.18(4) . ?
C14 C11 1.50(3) . ?
O9 C42 1.45(3) . ?
O9 C43 1.40(4) . ?
C83 C78 1.3900 . ?
C83 C82 1.3900 . ?
C78 C79 1.3900 . ?
C78 C69 1.404(2) . ?
C79 C80 1.3900 . ?
C80 C81 1.3900 . ?
C81 C82 1.3900 . ?
C81 C84 1.401(2) . ?
C2 C7 1.35(3) . ?
C2 C3 1.42(3) . ?
C62 C61 1.35(3) . ?
C62 C63 1.401(2) . ?
C27 C24 1.401(2) . ?
O18 C87 1.29(3) . ?
O18 C86 1.45(4) . ?
C9 C10 1.31(3) . ?
C9 C8 1.44(3) . ?
C57 C56 1.3900 . ?
C57 C52 1.3900 . ?
C56 C55 1.3900 . ?
C56 Br4A 1.941(14) . ?
C55 C54 1.3900 . ?
C54 C53 1.3900 . ?
C53 C52 1.3900 . ?
C53 Br3A 2.033(15) . ?
C52 N5 1.30(2) . ?
O20 C91 1.38(4) . ?
O20 C90 1.24(3) . ?
C16 C15 1.3900 . ?
C16 C17 1.3900 . ?
C16 C21 1.405(2) . ?
C15 C20 1.3900 . ?
C20 C19 1.3900 . ?
C19 C18 1.3900 . ?
C19 C28 1.405(2) . ?
C18 C17 1.3900 . ?
C7 C6 1.400(2) . ?
C28 C29 1.3900 . ?
C28 C33 1.3900 . ?
C29 C30 1.3900 . ?
C30 C31 1.3900 . ?
C31 C32 1.3900 . ?
C31 C34 1.401(2) . ?
C32 C33 1.3900 . ?
C24 C23 1.3900 . ?
C24 C25 1.3900 . ?
C23 C22 1.3900 . ?
C22 C21 1.3900 . ?
C21 C26 1.3900 . ?
C26 C25 1.3900 . ?
C61 C64 1.48(3) . ?
C61 C60 1.44(3) . ?
O22 C94 1.35(4) . ?
O22 C95 1.27(4) . ?
C51 N5 1.27(3) . ?
C51 C58 1.400(2) . ?
O5 C35 1.34(4) . ?
O5 C50A 1.40(7) . ?
O5 C50B 1.51(9) . ?
C1 C8 1.401(2) . ?
C6 C5 1.53(3) . ?
C66 C65 1.3900 . ?
C66 C67 1.3900 . ?
C65 C70 1.3900 . ?
C70 C69 1.3900 . ?
C69 C68 1.3900 . ?
C68 C67 1.3900 . ?
C13 C12 1.44(3) . ?
C13 C8 1.35(3) . ?
O12 C48 1.32(4) . ?
O12 C49A 1.51(2) . ?
O12 C49B 1.500(2) . ?
C12 C11 1.32(3) . ?
C59 C60 1.40(3) . ?
C59 C58 1.30(3) . ?
C10 C11 1.42(3) . ?
O23 C97 1.20(5) . ?
O23 C96 1.41(5) . ?
C36 C35 1.46(4) . ?
O10 C44 1.37(4) . ?
O10 C45 1.31(4) . ?
C37 C38 1.4500(4) . ?
C92 C91 1.51(4) . ?
Br1 C3 1.86(3) . ?
C87 C88 1.55(4) . ?
O11 C47 1.45(4) . ?
O11 C46 1.48(5) . ?
C93 C94 1.42(5) . ?
C58 C63 1.41(3) . ?
C100 C99 1.400(2) . ?
C41 C42 1.35(3) . ?
C41 O8 1.36(3) . ?
C3 C4 1.36(3) . ?
C44 C43 1.44(5) . ?
C47 C48 1.61(5) . ?
C45 C46 1.37(5) . ?
C85 C86 1.47(4) . ?
C99 O24 1.14(3) . ?
C39 C40 1.45(4) . ?
O8 C40 1.42(4) . ?
C90 C89 1.400(2) . ?
C97 C98 1.37(6) . ?
O24 C98 1.24(4) . ?
C50A C49A 1.31(2) . ?
C96 C95 1.400(2) . ?
C4 C5 1.29(4) . ?
C49B C50B 1.30(2) . ?

loop_
_smtbx_masks_void_nr
_smtbx_masks_void_average_x
_smtbx_masks_void_average_y
_smtbx_masks_void_average_z
_smtbx_masks_void_volume
_smtbx_masks_void_count_electrons
_smtbx_masks_void_content
1 0.434 -0.744 -0.434 3426.8 782.4 ?
